data_4066200
loop_
_publ_author_name
'Kessler, Florian'
'Weibert, Bernhard'
'Fischer, Helmut'

_publ_section_title
;
 Bis(allenylidene) Complexes of Palladium and Platinum&#x2020;
;
_journal_issue 21
_journal_name_full Organometallics
_journal_page_first 5154
_journal_paper_doi 10.1021/om100346x
_journal_volume 29
_journal_year 2010
_chemical_formula_moiety 'C46 H42 N2 O2 P2 Pt, C H2 Cl2'
_chemical_formula_sum 'C47 H44 Cl2 N2 O2 P2 Pt'
_chemical_formula_weight 996.77
_chemical_name_systematic
; 
 ? 
;
_space_group_IT_number 14
_symmetry_cell_setting monoclinic
_symmetry_space_group_name_Hall '-P 2ybc'
_symmetry_space_group_name_H-M 'P 1 21/c 1'
_atom_sites_solution_hydrogens geom
_atom_sites_solution_primary direct
_atom_sites_solution_secondary difmap
_audit_creation_method SHELXL-97
_cell_angle_alpha 90.00
_cell_angle_beta 109.68(3)
_cell_angle_gamma 90.00
_cell_formula_units_Z 4
_cell_length_a 9.7026(19)
_cell_length_b 24.852(5)
_cell_length_c 18.987(6)
_cell_measurement_reflns_used 74701
_cell_measurement_temperature 100(2)
_cell_measurement_theta_max 27.28
_cell_measurement_theta_min 1.67
_cell_volume 4311(2)
_computing_cell_refinement 'STOE X-AREA'
_computing_data_collection 'STOE X-AREA'
_computing_data_reduction 'STOE X-RED'
_computing_structure_refinement 'SHELXL-97 (Sheldrick, 1997)'
_computing_structure_solution 'SHELXS-97 (Sheldrick, 1990)'
_diffrn_ambient_temperature 100(2)
_diffrn_detector_area_resol_mean 6.67
_diffrn_measured_fraction_theta_full 0.980
_diffrn_measured_fraction_theta_max 0.980
_diffrn_measurement_device_type 'STOE IPDS 2T'
_diffrn_measurement_method 'rotation method'
_diffrn_radiation_monochromator graphite
_diffrn_radiation_source 'fine-focus sealed tube'
_diffrn_radiation_type MoK\a
_diffrn_radiation_wavelength 0.71073
_diffrn_reflns_av_R_equivalents 0.0576
_diffrn_reflns_av_sigmaI/netI 0.0277
_diffrn_reflns_limit_h_max 12
_diffrn_reflns_limit_h_min -11
_diffrn_reflns_limit_k_max 31
_diffrn_reflns_limit_k_min -31
_diffrn_reflns_limit_l_max 24
_diffrn_reflns_limit_l_min -23
_diffrn_reflns_number 63743
_diffrn_reflns_theta_full 26.94
_diffrn_reflns_theta_max 26.94
_diffrn_reflns_theta_min 2.00
_exptl_absorpt_coefficient_mu 3.493
_exptl_absorpt_correction_T_max 0.9382
_exptl_absorpt_correction_T_min 0.8636
_exptl_absorpt_correction_type integration
_exptl_absorpt_process_details empirical
_exptl_crystal_colour colorless
_exptl_crystal_density_diffrn 1.536
_exptl_crystal_density_method 'not measured'
_exptl_crystal_description block
_exptl_crystal_F_000 1992
_exptl_crystal_size_max 0.500
_exptl_crystal_size_mid 0.400
_exptl_crystal_size_min 0.300
_platon_squeeze_details
;
;
_refine_diff_density_max 1.346
_refine_diff_density_min -1.196
_refine_diff_density_rms 0.099
_refine_ls_extinction_method none
_refine_ls_goodness_of_fit_ref 1.105
_refine_ls_hydrogen_treatment constr
_refine_ls_matrix_type full
_refine_ls_number_parameters 505
_refine_ls_number_reflns 9171
_refine_ls_number_restraints 0
_refine_ls_restrained_S_all 1.105
_refine_ls_R_factor_all 0.0363
_refine_ls_R_factor_gt 0.0303
_refine_ls_shift/su_max 0.004
_refine_ls_shift/su_mean 0.000
_refine_ls_structure_factor_coef Fsqd
_refine_ls_weighting_details 'calc w=1/[\s^2^(Fo^2^)+(0.0037P)^2^+13.8712P] where P=(Fo^2^+2Fc^2^)/3'
_refine_ls_weighting_scheme calc
_refine_ls_wR_factor_gt 0.0577
_refine_ls_wR_factor_ref 0.0593
_reflns_number_gt 8292
_reflns_number_total 9171
_reflns_threshold_expression >2sigma(I)
_cod_data_source_file om100346x_si_001.cif
_cod_data_source_block fkbw51_&#x0096;_complex_8a
_cod_original_cell_volume 4310.9(18)
_cod_original_sg_symbol_H-M P21/c
_cod_database_code 4066200

loop_
_symmetry_equiv_pos_as_xyz
'x, y, z'
'-x, y+1/2, -z+1/2'
'-x, -y, -z'
'x, -y-1/2, z-1/2'

loop_
_atom_site_label
_atom_site_type_symbol
_atom_site_fract_x
_atom_site_fract_y
_atom_site_fract_z
_atom_site_U_iso_or_equiv
_atom_site_adp_type
_atom_site_occupancy
_atom_site_symmetry_multiplicity
_atom_site_calc_flag
_atom_site_refinement_flags
Pt1 Pt 0.492056(14) 0.630543(5) 0.239629(6) 0.01429(4) Uani 1 1 d .
P1 P 0.61581(10) 0.70876(3) 0.22878(4) 0.01485(16) Uani 1 1 d .
P2 P 0.46416(10) 0.64609(3) 0.35453(4) 0.01446(16) Uani 1 1 d .
O1 O 0.3273(3) 0.57657(10) -0.04190(14) 0.0278(6) Uani 1 1 d .
O2 O 0.3482(3) 0.43336(11) 0.27956(17) 0.0348(7) Uani 1 1 d .
N1 N 0.5701(4) 0.56589(13) -0.02297(16) 0.0267(7) Uani 1 1 d .
N2 N 0.1321(4) 0.45178(12) 0.19143(18) 0.0244(7) Uani 1 1 d .
C1 C 0.4984(4) 0.61060(14) 0.13865(19) 0.0208(7) Uani 1 1 d .
C2 C 0.4916(4) 0.59579(14) 0.07737(19) 0.0231(8) Uani 1 1 d .
C3 C 0.4582(4) 0.57854(13) -0.00006(19) 0.0221(8) Uani 1 1 d .
C4 C 0.7209(5) 0.56268(17) 0.0262(2) 0.0317(9) Uani 1 1 d .
H4A H 0.7281 0.5753 0.0762 0.048 Uiso 1 1 calc R
H4B H 0.7822 0.5853 0.0064 0.048 Uiso 1 1 calc R
H4C H 0.7545 0.5253 0.0293 0.048 Uiso 1 1 calc R
C5 C 0.5410(5) 0.54827(18) -0.1003(2) 0.0353(10) Uani 1 1 d .
H5A H 0.4365 0.5522 -0.1285 0.053 Uiso 1 1 calc R
H5B H 0.5695 0.5105 -0.1006 0.053 Uiso 1 1 calc R
H5C H 0.5978 0.5704 -0.1234 0.053 Uiso 1 1 calc R
C6 C 0.3818(4) 0.56193(13) 0.23266(18) 0.0184(7) Uani 1 1 d .
C7 C 0.3207(4) 0.51926(14) 0.22774(19) 0.0209(7) Uani 1 1 d .
C8 C 0.2691(4) 0.46541(13) 0.23464(19) 0.0193(7) Uani 1 1 d .
C9 C 0.0331(5) 0.48771(18) 0.1373(3) 0.0489(13) Uani 1 1 d .
H9A H 0.0824 0.5221 0.1368 0.073 Uiso 1 1 calc R
H9B H -0.0542 0.4940 0.1510 0.073 Uiso 1 1 calc R
H9C H 0.0045 0.4714 0.0874 0.073 Uiso 1 1 calc R
C10 C 0.0771(5) 0.39871(15) 0.1995(2) 0.0325(9) Uani 1 1 d .
H10A H 0.1533 0.3784 0.2374 0.049 Uiso 1 1 calc R
H10B H 0.0499 0.3797 0.1516 0.049 Uiso 1 1 calc R
H10C H -0.0090 0.4022 0.2152 0.049 Uiso 1 1 calc R
C21 C 0.7247(4) 0.74817(13) 0.31003(17) 0.0168(7) Uani 1 1 d .
C22 C 0.8773(4) 0.74439(14) 0.33727(19) 0.0219(7) Uani 1 1 d .
H22A H 0.9260 0.7214 0.3132 0.026 Uiso 1 1 calc R
C23 C 0.9582(4) 0.77406(16) 0.3994(2) 0.0274(8) Uani 1 1 d .
H23A H 1.0619 0.7714 0.4172 0.033 Uiso 1 1 calc R
C24 C 0.8903(5) 0.80721(17) 0.4355(2) 0.0302(9) Uani 1 1 d .
H24A H 0.9468 0.8273 0.4780 0.036 Uiso 1 1 calc R
C25 C 0.7381(5) 0.81116(16) 0.4096(2) 0.0277(8) Uani 1 1 d .
H25A H 0.6906 0.8337 0.4348 0.033 Uiso 1 1 calc R
C26 C 0.6557(4) 0.78205(14) 0.34682(18) 0.0206(7) Uani 1 1 d .
H26A H 0.5521 0.7852 0.3289 0.025 Uiso 1 1 calc R
C31 C 0.4895(4) 0.75786(13) 0.16969(17) 0.0163(6) Uani 1 1 d .
C32 C 0.3564(4) 0.74042(14) 0.11844(18) 0.0194(7) Uani 1 1 d .
H32A H 0.3328 0.7032 0.1143 0.023 Uiso 1 1 calc R
C33 C 0.2590(4) 0.77744(15) 0.07368(19) 0.0243(8) Uani 1 1 d .
H33A H 0.1687 0.7654 0.0390 0.029 Uiso 1 1 calc R
C34 C 0.2919(4) 0.83162(15) 0.0789(2) 0.0246(8) Uani 1 1 d .
H34A H 0.2242 0.8567 0.0482 0.030 Uiso 1 1 calc R
C35 C 0.4242(4) 0.84950(14) 0.12937(19) 0.0223(7) Uani 1 1 d .
H35A H 0.4473 0.8868 0.1328 0.027 Uiso 1 1 calc R
C36 C 0.5227(4) 0.81272(14) 0.17472(18) 0.0187(7) Uani 1 1 d .
H36A H 0.6130 0.8250 0.2092 0.022 Uiso 1 1 calc R
C41 C 0.7535(4) 0.69551(13) 0.18507(18) 0.0175(7) Uani 1 1 d .
C42 C 0.8374(4) 0.64896(15) 0.2045(2) 0.0232(7) Uani 1 1 d .
H42A H 0.8139 0.6224 0.2345 0.028 Uiso 1 1 calc R
C43 C 0.9563(4) 0.64136(15) 0.1798(2) 0.0269(8) Uani 1 1 d .
H43A H 1.0148 0.6099 0.1939 0.032 Uiso 1 1 calc R
C44 C 0.9889(4) 0.67944(16) 0.1349(2) 0.0273(8) Uani 1 1 d .
H44A H 1.0697 0.6741 0.1181 0.033 Uiso 1 1 calc R
C45 C 0.9043(5) 0.72531(16) 0.1145(2) 0.0282(8) Uani 1 1 d .
H45A H 0.9268 0.7513 0.0833 0.034 Uiso 1 1 calc R
C46 C 0.7859(4) 0.73365(14) 0.13941(19) 0.0227(7) Uani 1 1 d .
H46A H 0.7278 0.7652 0.1252 0.027 Uiso 1 1 calc R
C51 C 0.3865(4) 0.71198(13) 0.36001(18) 0.0170(7) Uani 1 1 d .
C52 C 0.2930(4) 0.73437(14) 0.29336(19) 0.0198(7) Uani 1 1 d .
H52A H 0.2660 0.7139 0.2485 0.024 Uiso 1 1 calc R
C53 C 0.2400(4) 0.78600(15) 0.2923(2) 0.0250(8) Uani 1 1 d .
H53A H 0.1767 0.8009 0.2469 0.030 Uiso 1 1 calc R
C54 C 0.2790(4) 0.81611(15) 0.3578(2) 0.0261(8) Uani 1 1 d .
H54A H 0.2455 0.8521 0.3568 0.031 Uiso 1 1 calc R
C55 C 0.3672(4) 0.79337(14) 0.4247(2) 0.0230(7) Uani 1 1 d .
H55A H 0.3906 0.8134 0.4698 0.028 Uiso 1 1 calc R
C56 C 0.4211(4) 0.74164(14) 0.42576(19) 0.0204(7) Uani 1 1 d .
H56A H 0.4820 0.7264 0.4716 0.025 Uiso 1 1 calc R
C61 C 0.6311(4) 0.64010(12) 0.43451(18) 0.0172(7) Uani 1 1 d .
C62 C 0.7665(4) 0.63845(14) 0.4242(2) 0.0229(7) Uani 1 1 d .
H62A H 0.7713 0.6409 0.3751 0.028 Uiso 1 1 calc R
C63 C 0.8945(4) 0.63324(17) 0.4851(2) 0.0313(8) Uani 1 1 d .
H63A H 0.9864 0.6329 0.4775 0.038 Uiso 1 1 calc R
C64 C 0.8892(4) 0.62855(16) 0.5568(2) 0.0300(8) Uani 1 1 d .
H64A H 0.9769 0.6247 0.5983 0.036 Uiso 1 1 calc R
C65 C 0.7551(4) 0.62951(15) 0.56778(19) 0.0254(7) Uani 1 1 d .
H65A H 0.7511 0.6262 0.6169 0.030 Uiso 1 1 calc R
C66 C 0.6261(4) 0.63523(14) 0.50727(18) 0.0216(7) Uani 1 1 d .
H66A H 0.5346 0.6358 0.5152 0.026 Uiso 1 1 calc R
C71 C 0.3411(4) 0.59944(13) 0.37758(17) 0.0168(7) Uani 1 1 d .
C72 C 0.1938(4) 0.61174(15) 0.3630(2) 0.0236(7) Uani 1 1 d .
H72A H 0.1577 0.6464 0.3450 0.028 Uiso 1 1 calc R
C73 C 0.0994(5) 0.57330(17) 0.3748(2) 0.0312(9) Uani 1 1 d .
H73A H -0.0013 0.5816 0.3636 0.037 Uiso 1 1 calc R
C74 C 0.1512(5) 0.52333(17) 0.4025(2) 0.0316(9) Uani 1 1 d .
H74A H 0.0866 0.4973 0.4107 0.038 Uiso 1 1 calc R
C75 C 0.2987(5) 0.51108(15) 0.4184(2) 0.0291(8) Uani 1 1 d .
H75A H 0.3352 0.4768 0.4383 0.035 Uiso 1 1 calc R
C76 C 0.3916(4) 0.54867(14) 0.4053(2) 0.0230(7) Uani 1 1 d .
H76A H 0.4916 0.5398 0.4153 0.028 Uiso 1 1 calc R
Cl1 Cl 0.23828(16) 0.98504(6) 0.09436(8) 0.0576(3) Uani 1 1 d .
Cl2 Cl 0.1939(2) 0.95114(13) 0.22925(10) 0.1177(10) Uani 1 1 d .
C100 C 0.3116(6) 0.9835(2) 0.1913(3) 0.0588(15) Uani 1 1 d .
H10D H 0.3292 1.0208 0.2108 0.071 Uiso 1 1 calc R
H10E H 0.4068 0.9645 0.2068 0.071 Uiso 1 1 calc R

loop_
_atom_site_aniso_label
_atom_site_aniso_U_11
_atom_site_aniso_U_22
_atom_site_aniso_U_33
_atom_site_aniso_U_23
_atom_site_aniso_U_13
_atom_site_aniso_U_12
Pt1 0.01720(6) 0.01330(6) 0.01159(6) -0.00089(5) 0.00384(4) -0.00171(6)
P1 0.0149(4) 0.0156(4) 0.0129(4) -0.0001(3) 0.0031(3) -0.0013(3)
P2 0.0153(4) 0.0146(4) 0.0125(4) -0.0007(3) 0.0035(3) -0.0002(3)
O1 0.0345(17) 0.0269(14) 0.0188(12) -0.0012(10) 0.0049(12) 0.0003(12)
O2 0.0277(16) 0.0213(13) 0.0443(17) 0.0080(12) -0.0024(13) -0.0012(11)
N1 0.038(2) 0.0254(16) 0.0160(14) -0.0034(12) 0.0081(13) 0.0035(14)
N2 0.0203(17) 0.0182(14) 0.0309(16) -0.0028(12) 0.0035(13) -0.0037(12)
C1 0.0248(19) 0.0164(15) 0.0209(17) -0.0012(13) 0.0076(14) -0.0035(14)
C2 0.030(2) 0.0166(16) 0.0220(18) -0.0011(13) 0.0081(15) -0.0012(14)
C3 0.035(2) 0.0139(16) 0.0170(16) -0.0012(12) 0.0081(15) -0.0022(14)
C4 0.034(2) 0.033(2) 0.028(2) -0.0004(16) 0.0093(17) 0.0043(17)
C5 0.047(3) 0.040(2) 0.0202(18) -0.0081(16) 0.0123(18) 0.005(2)
C6 0.0213(18) 0.0187(16) 0.0136(15) -0.0035(12) 0.0039(13) -0.0031(13)
C7 0.0213(19) 0.0220(17) 0.0187(16) -0.0006(13) 0.0058(14) 0.0024(14)
C8 0.0166(18) 0.0182(16) 0.0242(17) -0.0031(13) 0.0085(14) -0.0025(13)
C9 0.033(3) 0.032(2) 0.058(3) 0.009(2) -0.014(2) -0.0064(19)
C10 0.027(2) 0.0240(19) 0.046(2) -0.0039(17) 0.0103(18) -0.0084(16)
C21 0.0169(17) 0.0185(16) 0.0121(14) 0.0007(12) 0.0012(13) -0.0047(13)
C22 0.0192(19) 0.0236(18) 0.0211(17) 0.0044(13) 0.0044(14) -0.0014(14)
C23 0.0189(19) 0.038(2) 0.0200(17) 0.0060(15) -0.0009(15) -0.0099(16)
C24 0.031(2) 0.038(2) 0.0167(17) -0.0029(15) 0.0012(15) -0.0174(18)
C25 0.033(2) 0.029(2) 0.0213(18) -0.0082(15) 0.0098(16) -0.0097(17)
C26 0.0216(19) 0.0219(17) 0.0183(16) -0.0024(13) 0.0065(14) -0.0062(14)
C31 0.0163(17) 0.0200(16) 0.0117(14) 0.0003(12) 0.0035(13) -0.0001(13)
C32 0.0164(18) 0.0231(17) 0.0173(16) -0.0042(13) 0.0038(13) -0.0047(13)
C33 0.0171(19) 0.033(2) 0.0187(17) -0.0021(14) 0.0004(14) -0.0020(15)
C34 0.0194(19) 0.0293(19) 0.0219(17) 0.0039(14) 0.0028(15) 0.0055(15)
C35 0.0213(19) 0.0212(17) 0.0233(17) 0.0009(13) 0.0060(15) 0.0023(14)
C36 0.0161(17) 0.0207(16) 0.0172(16) -0.0014(12) 0.0025(13) -0.0016(13)
C41 0.0158(17) 0.0196(16) 0.0165(15) -0.0022(12) 0.0045(13) -0.0005(13)
C42 0.0224(19) 0.0243(17) 0.0229(17) 0.0001(13) 0.0077(15) 0.0015(14)
C43 0.025(2) 0.0263(19) 0.0264(18) -0.0064(14) 0.0051(15) 0.0059(15)
C44 0.022(2) 0.036(2) 0.0261(19) -0.0087(16) 0.0109(16) -0.0003(16)
C45 0.029(2) 0.032(2) 0.030(2) -0.0009(16) 0.0171(17) -0.0011(16)
C46 0.025(2) 0.0223(17) 0.0224(17) 0.0017(13) 0.0103(15) 0.0011(14)
C51 0.0179(17) 0.0145(15) 0.0207(16) -0.0014(12) 0.0092(14) -0.0001(13)
C52 0.0182(18) 0.0204(17) 0.0195(16) -0.0018(13) 0.0046(14) -0.0016(13)
C53 0.0184(19) 0.0245(18) 0.0287(19) 0.0038(14) 0.0035(15) 0.0030(14)
C54 0.024(2) 0.0185(17) 0.038(2) 0.0010(15) 0.0130(17) 0.0042(14)
C55 0.023(2) 0.0219(17) 0.0253(18) -0.0043(14) 0.0103(15) 0.0008(14)
C56 0.0228(19) 0.0199(17) 0.0192(16) 0.0001(13) 0.0076(14) -0.0009(14)
C61 0.0193(17) 0.0133(15) 0.0168(15) 0.0006(11) 0.0032(13) -0.0007(12)
C62 0.0206(18) 0.0228(18) 0.0231(17) 0.0005(14) 0.0043(14) -0.0003(14)
C63 0.0192(19) 0.038(2) 0.033(2) 0.0001(18) 0.0034(16) 0.0005(17)
C64 0.026(2) 0.0294(19) 0.0245(18) 0.0004(16) -0.0042(15) 0.0012(17)
C65 0.032(2) 0.0214(17) 0.0176(16) -0.0002(14) 0.0022(14) 0.0029(16)
C66 0.0246(19) 0.0184(16) 0.0210(16) -0.0020(13) 0.0067(14) 0.0008(14)
C71 0.0187(17) 0.0180(16) 0.0128(14) -0.0018(12) 0.0043(13) -0.0028(13)
C72 0.0215(19) 0.0226(17) 0.0260(18) 0.0010(14) 0.0070(15) 0.0004(14)
C73 0.019(2) 0.038(2) 0.037(2) 0.0032(17) 0.0097(17) -0.0036(16)
C74 0.029(2) 0.033(2) 0.033(2) 0.0063(16) 0.0099(17) -0.0121(17)
C75 0.033(2) 0.0231(18) 0.0292(19) 0.0072(15) 0.0077(17) -0.0036(16)
C76 0.0228(19) 0.0213(17) 0.0256(18) 0.0025(14) 0.0088(15) 0.0004(14)
Cl1 0.0455(8) 0.0592(8) 0.0706(9) 0.0189(7) 0.0231(7) 0.0055(6)
Cl2 0.0505(11) 0.236(3) 0.0554(10) 0.0437(14) 0.0027(8) -0.0224(14)
C100 0.031(3) 0.057(3) 0.088(4) -0.016(3) 0.021(3) -0.001(2)

loop_
_atom_type_symbol
_atom_type_description
_atom_type_scat_dispersion_real
_atom_type_scat_dispersion_imag
_atom_type_scat_source
C C 0.0033 0.0016 'International Tables Vol C Tables 4.2.6.8 and 6.1.1.4'
H H 0.0000 0.0000 'International Tables Vol C Tables 4.2.6.8 and 6.1.1.4'
Cl Cl 0.1484 0.1585 'International Tables Vol C Tables 4.2.6.8 and 6.1.1.4'
N N 0.0061 0.0033 'International Tables Vol C Tables 4.2.6.8 and 6.1.1.4'
O O 0.0106 0.0060 'International Tables Vol C Tables 4.2.6.8 and 6.1.1.4'
P P 0.1023 0.0942 'International Tables Vol C Tables 4.2.6.8 and 6.1.1.4'
Pt Pt -1.7033 8.3905 'International Tables Vol C Tables 4.2.6.8 and 6.1.1.4'

loop_
_geom_angle_atom_site_label_1
_geom_angle_atom_site_label_2
_geom_angle_atom_site_label_3
_geom_angle
C6 Pt1 C1 85.04(13)
C6 Pt1 P2 88.56(9)
C1 Pt1 P2 173.41(10)
C6 Pt1 P1 171.37(9)
C1 Pt1 P1 86.49(10)
P2 Pt1 P1 99.85(3)
C31 P1 C41 106.52(15)
C31 P1 C21 103.76(15)
C41 P1 C21 100.17(16)
C31 P1 Pt1 110.68(12)
C41 P1 Pt1 111.58(11)
C21 P1 Pt1 122.65(11)
C61 P2 C51 107.22(15)
C61 P2 C71 102.68(15)
C51 P2 C71 103.97(16)
C61 P2 Pt1 114.79(12)
C51 P2 Pt1 112.67(11)
C71 P2 Pt1 114.45(11)
C3 N1 C4 123.9(3)
C3 N1 C5 119.6(3)
C4 N1 C5 116.1(3)
C8 N2 C10 119.1(3)
C8 N2 C9 123.9(3)
C10 N2 C9 117.0(3)
C2 C1 Pt1 174.2(3)
C1 C2 C3 170.9(4)
O1 C3 N1 123.1(3)
O1 C3 C2 119.0(3)
N1 C3 C2 117.9(3)
N1 C4 H4A 109.5
N1 C4 H4B 109.5
H4A C4 H4B 109.5
N1 C4 H4C 109.5
H4A C4 H4C 109.5
H4B C4 H4C 109.5
N1 C5 H5A 109.5
N1 C5 H5B 109.5
H5A C5 H5B 109.5
N1 C5 H5C 109.5
H5A C5 H5C 109.5
H5B C5 H5C 109.5
C7 C6 Pt1 176.8(3)
C6 C7 C8 169.3(4)
O2 C8 N2 121.1(3)
O2 C8 C7 120.4(3)
N2 C8 C7 118.4(3)
N2 C9 H9A 109.5
N2 C9 H9B 109.5
H9A C9 H9B 109.5
N2 C9 H9C 109.5
H9A C9 H9C 109.5
H9B C9 H9C 109.5
N2 C10 H10A 109.5
N2 C10 H10B 109.5
H10A C10 H10B 109.5
N2 C10 H10C 109.5
H10A C10 H10C 109.5
H10B C10 H10C 109.5
C22 C21 C26 118.7(3)
C22 C21 P1 120.9(3)
C26 C21 P1 120.3(3)
C23 C22 C21 120.2(4)
C23 C22 H22A 119.9
C21 C22 H22A 119.9
C24 C23 C22 120.9(4)
C24 C23 H23A 119.5
C22 C23 H23A 119.5
C23 C24 C25 119.7(3)
C23 C24 H24A 120.2
C25 C24 H24A 120.2
C24 C25 C26 120.0(4)
C24 C25 H25A 120.0
C26 C25 H25A 120.0
C25 C26 C21 120.4(4)
C25 C26 H26A 119.8
C21 C26 H26A 119.8
C36 C31 C32 119.2(3)
C36 C31 P1 121.3(3)
C32 C31 P1 119.5(3)
C33 C32 C31 120.0(3)
C33 C32 H32A 120.0
C31 C32 H32A 120.0
C34 C33 C32 120.7(3)
C34 C33 H33A 119.7
C32 C33 H33A 119.7
C33 C34 C35 119.9(3)
C33 C34 H34A 120.0
C35 C34 H34A 120.0
C34 C35 C36 119.9(3)
C34 C35 H35A 120.0
C36 C35 H35A 120.0
C35 C36 C31 120.3(3)
C35 C36 H36A 119.9
C31 C36 H36A 119.9
C46 C41 C42 119.8(3)
C46 C41 P1 120.9(3)
C42 C41 P1 118.9(3)
C41 C42 C43 120.0(3)
C41 C42 H42A 120.0
C43 C42 H42A 120.0
C44 C43 C42 120.1(4)
C44 C43 H43A 119.9
C42 C43 H43A 119.9
C43 C44 C45 120.1(4)
C43 C44 H44A 119.9
C45 C44 H44A 119.9
C44 C45 C46 120.4(4)
C44 C45 H45A 119.8
C46 C45 H45A 119.8
C41 C46 C45 119.6(3)
C41 C46 H46A 120.2
C45 C46 H46A 120.2
C56 C51 C52 119.2(3)
C56 C51 P2 123.3(3)
C52 C51 P2 117.4(2)
C53 C52 C51 120.5(3)
C53 C52 H52A 119.8
C51 C52 H52A 119.8
C52 C53 C54 120.0(3)
C52 C53 H53A 120.0
C54 C53 H53A 120.0
C53 C54 C55 119.8(3)
C53 C54 H54A 120.1
C55 C54 H54A 120.1
C56 C55 C54 120.3(3)
C56 C55 H55A 119.9
C54 C55 H55A 119.9
C55 C56 C51 120.2(3)
C55 C56 H56A 119.9
C51 C56 H56A 119.9
C62 C61 C66 118.9(3)
C62 C61 P2 120.2(3)
C66 C61 P2 120.9(3)
C63 C62 C61 120.5(3)
C63 C62 H62A 119.8
C61 C62 H62A 119.8
C64 C63 C62 120.5(4)
C64 C63 H63A 119.8
C62 C63 H63A 119.8
C65 C64 C63 119.6(3)
C65 C64 H64A 120.2
C63 C64 H64A 120.2
C64 C65 C66 120.4(3)
C64 C65 H65A 119.8
C66 C65 H65A 119.8
C65 C66 C61 120.1(3)
C65 C66 H66A 119.9
C61 C66 H66A 119.9
C76 C71 C72 118.7(3)
C76 C71 P2 119.5(3)
C72 C71 P2 121.6(3)
C73 C72 C71 120.2(3)
C73 C72 H72A 119.9
C71 C72 H72A 119.9
C74 C73 C72 120.4(4)
C74 C73 H73A 119.8
C72 C73 H73A 119.8
C73 C74 C75 119.8(4)
C73 C74 H74A 120.1
C75 C74 H74A 120.1
C76 C75 C74 120.0(4)
C76 C75 H75A 120.0
C74 C75 H75A 120.0
C75 C76 C71 120.9(4)
C75 C76 H76A 119.5
C71 C76 H76A 119.5
Cl1 C100 Cl2 110.9(3)
Cl1 C100 H10D 109.5
Cl2 C100 H10D 109.5
Cl1 C100 H10E 109.5
Cl2 C100 H10E 109.5
H10D C100 H10E 108.0

loop_
_geom_bond_atom_site_label_1
_geom_bond_atom_site_label_2
_geom_bond_distance
Pt1 C6 1.994(3)
Pt1 C1 2.001(3)
Pt1 P2 2.3194(11)
Pt1 P1 2.3301(9)
P1 C31 1.823(3)
P1 C41 1.825(4)
P1 C21 1.832(3)
P2 C61 1.815(4)
P2 C51 1.820(3)
P2 C71 1.821(3)
O1 C3 1.252(5)
O2 C8 1.229(4)
N1 C3 1.336(5)
N1 C4 1.449(5)
N1 C5 1.465(4)
N2 C8 1.349(5)
N2 C10 1.450(5)
N2 C9 1.453(5)
C1 C2 1.201(5)
C2 C3 1.459(5)
C4 H4A 0.9800
C4 H4B 0.9800
C4 H4C 0.9800
C5 H5A 0.9800
C5 H5B 0.9800
C5 H5C 0.9800
C6 C7 1.203(5)
C7 C8 1.450(5)
C9 H9A 0.9800
C9 H9B 0.9800
C9 H9C 0.9800
C10 H10A 0.9800
C10 H10B 0.9800
C10 H10C 0.9800
C21 C22 1.398(5)
C21 C26 1.400(5)
C22 C23 1.388(5)
C22 H22A 0.9500
C23 C24 1.374(6)
C23 H23A 0.9500
C24 C25 1.393(6)
C24 H24A 0.9500
C25 C26 1.394(5)
C25 H25A 0.9500
C26 H26A 0.9500
C31 C36 1.397(5)
C31 C32 1.399(5)
C32 C33 1.386(5)
C32 H32A 0.9500
C33 C34 1.380(5)
C33 H33A 0.9500
C34 C35 1.391(5)
C34 H34A 0.9500
C35 C36 1.391(5)
C35 H35A 0.9500
C36 H36A 0.9500
C41 C46 1.390(5)
C41 C42 1.391(5)
C42 C43 1.397(5)
C42 H42A 0.9500
C43 C44 1.379(6)
C43 H43A 0.9500
C44 C45 1.382(6)
C44 H44A 0.9500
C45 C46 1.398(5)
C45 H45A 0.9500
C46 H46A 0.9500
C51 C56 1.390(5)
C51 C52 1.400(5)
C52 C53 1.380(5)
C52 H52A 0.9500
C53 C54 1.389(5)
C53 H53A 0.9500
C54 C55 1.390(5)
C54 H54A 0.9500
C55 C56 1.385(5)
C55 H55A 0.9500
C56 H56A 0.9500
C61 C62 1.392(5)
C61 C66 1.404(5)
C62 C63 1.389(5)
C62 H62A 0.9500
C63 C64 1.386(5)
C63 H63A 0.9500
C64 C65 1.385(6)
C64 H64A 0.9500
C65 C66 1.392(5)
C65 H65A 0.9500
C66 H66A 0.9500
C71 C76 1.391(5)
C71 C72 1.395(5)
C72 C73 1.392(5)
C72 H72A 0.9500
C73 C74 1.376(6)
C73 H73A 0.9500
C74 C75 1.393(6)
C74 H74A 0.9500
C75 C76 1.378(5)
C75 H75A 0.9500
C76 H76A 0.9500
Cl1 C100 1.737(6)
Cl2 C100 1.739(6)
C100 H10D 0.9900
C100 H10E 0.9900

loop_
_platon_squeeze_void_nr
_platon_squeeze_void_average_x
_platon_squeeze_void_average_y
_platon_squeeze_void_average_z
_platon_squeeze_void_volume
_platon_squeeze_void_count_electrons
_platon_squeeze_void_content
1 0.368 0.091 0.455 19 9 ' '
2 0.368 0.409 0.955 19 9 ' '
3 0.631 0.591 0.045 19 9 ' '
4 0.632 0.909 0.545 19 9 ' '
